data_7212952
loop_
_publ_author_name
'Hamad Al-Matar'
'Ala'a K. Abdul-Sada'
'Anthony G. Avent'
'Patrick W. Fowler'
'Peter B. Hitchcock'
'Kevin M. Rogers'
'Roger Taylor'

_publ_section_title
;
 Isolation and characterisation of symmetrical C60Me6, C60Me5Cl and
 C60Me5O2OH, together with unsymmetrical C60Me5O3H, C60Me5OOH,
 C60Me4PhO2OH, and C60Me12; fragmentation of methylfullerenols to C58
;
_journal_issue 1
_journal_name_full 'Journal of the Chemical Society, Perkin Transactions 2'
_journal_page_first 53
_journal_page_last 58
_journal_paper_doi 10.1039/b108292m
_journal_year 2002
_chemical_compound_source 'synthesis as described'
_chemical_formula_moiety 'C70 H18 O3'
_chemical_formula_structural 'C70 H18 O3'
_chemical_formula_sum 'C70 H18 O3'
_chemical_formula_weight 906.84
_chemical_name_common '[C60Me4Ph(OH)(O)2]'
_chemical_name_systematic
;
?
;
_space_group_IT_number 14
_symmetry_cell_setting monoclinic
_symmetry_Int_Tables_number 14
_symmetry_space_group_name_Hall '-P 2yn'
_symmetry_space_group_name_H-M 'P 1 21/n 1'
_atom_sites_solution_hydrogens geom
_atom_sites_solution_primary direct
_atom_sites_solution_secondary difmap
_audit_conform_dict_location ftp://ftp.iucr.org/cifdics/cif_core_2.1beta5.dic
_audit_conform_dict_name cif_core.dic
_audit_conform_dict_version 2.1beta5
_audit_creation_date 2000-02-21T17:52:45-00:00
_audit_creation_method 'WinGX routine CIF_UPDATE'
_cell_angle_alpha 90
_cell_angle_beta 93.1970(10)
_cell_angle_gamma 90
_cell_formula_units_Z 4
_cell_length_a 10.0491(2)
_cell_length_b 31.5976(8)
_cell_length_c 11.6546(3)
_cell_measurement_reflns_used 19286
_cell_measurement_temperature 173(2)
_cell_measurement_theta_max 21.967
_cell_measurement_theta_min 4.529
_cell_measurement_wavelength 0.71073
_cell_volume 3694.90(15)
_computing_cell_refinement 'HKL Scalepack (Otwinowski & Minor 1997)'
_computing_data_reduction 'HKL Denzo and Scalepack (Otwinowski & Minor 1997)'
_computing_molecular_graphics 'Ortep-3 for Windows (Farrugia, 1997)'
_computing_publication_material 'WinGX publication routines (Farrugia, 1999)'
_computing_structure_refinement 'SHELXL-97 (Sheldrick, 1997)'
_computing_structure_solution 'SHELXS-97 (Sheldrick, 1997)'
_diffrn_ambient_temperature 173(2)
_diffrn_measured_fraction_theta_full 0.988
_diffrn_measured_fraction_theta_max 0.988
_diffrn_measurement_device KappaCCD
_diffrn_measurement_method CCD
_diffrn_radiation_monochromator graphite
_diffrn_radiation_probe x-ray
_diffrn_radiation_type MoK\a
_diffrn_radiation_wavelength 0.71073
_diffrn_reflns_av_R_equivalents 0.0699
_diffrn_reflns_av_sigmaI/netI 0.0466
_diffrn_reflns_limit_h_max 10
_diffrn_reflns_limit_h_min -10
_diffrn_reflns_limit_k_max 33
_diffrn_reflns_limit_k_min -33
_diffrn_reflns_limit_l_max 12
_diffrn_reflns_limit_l_min -12
_diffrn_reflns_number 20970
_diffrn_reflns_theta_full 21.97
_diffrn_reflns_theta_max 21.97
_diffrn_reflns_theta_min 4.56
_exptl_absorpt_coefficient_mu 0.099
_exptl_absorpt_correction_T_max 0.9951
_exptl_absorpt_correction_T_min 0.9757
_exptl_crystal_colour red
_exptl_crystal_density_diffrn 1.63
_exptl_crystal_density_method 'not measured'
_exptl_crystal_description plate
_exptl_crystal_F_000 1848
_exptl_crystal_size_max 0.25
_exptl_crystal_size_mid 0.2
_exptl_crystal_size_min 0.05
_refine_diff_density_max 0.176
_refine_diff_density_min -0.157
_refine_diff_density_rms 0.039
_refine_ls_extinction_method none
_refine_ls_goodness_of_fit_ref 1.088
_refine_ls_hydrogen_treatment mixed
_refine_ls_matrix_type full
_refine_ls_number_parameters 670
_refine_ls_number_reflns 4462
_refine_ls_number_restraints 0
_refine_ls_restrained_S_all 1.088
_refine_ls_R_factor_all 0.0586
_refine_ls_R_factor_gt 0.045
_refine_ls_shift/su_max 0
_refine_ls_shift/su_mean 0
_refine_ls_structure_factor_coef Fsqd
_refine_ls_weighting_details 'calc w=1/[\s^2^(Fo^2^)+(0.0395P)^2^+2.5691P] where P=(Fo^2^+2Fc^2^)/3'
_refine_ls_weighting_scheme calc
_refine_ls_wR_factor_gt 0.0993
_refine_ls_wR_factor_ref 0.1058
_reflns_number_gt 3691
_reflns_number_total 4462
_reflns_threshold_expression >2sigma(I)
_cod_data_source_file b108292msup1.cif
_cod_data_source_block feb2500
_cod_original_sg_symbol_H-M P2(1)/n
_cod_database_code 7212952

loop_
_symmetry_equiv_pos_as_xyz
'x, y, z'
'-x+1/2, y+1/2, -z+1/2'
'-x, -y, -z'
'x-1/2, -y-1/2, z-1/2'

loop_
_atom_site_label
_atom_site_type_symbol
_atom_site_fract_x
_atom_site_fract_y
_atom_site_fract_z
_atom_site_U_iso_or_equiv
_atom_site_adp_type
_atom_site_occupancy
_atom_site_symmetry_multiplicity
_atom_site_calc_flag
_atom_site_refinement_flags
_atom_site_disorder_assembly
_atom_site_disorder_group
C1 C 0.5156(3) 0.13572(9) 0.9677(2) 0.0309(7) Uani 1 1 d . . .
C2 C 0.6208(3) 0.10318(8) 0.9322(2) 0.0251(6) Uani 1 1 d . A .
C3 C 0.5522(3) 0.06536(8) 0.8771(3) 0.0303(7) Uani 1 1 d . . .
C4 C 0.4040(3) 0.07686(8) 0.8587(2) 0.0273(7) Uani 1 1 d . A .
C5 C 0.3834(3) 0.11951(8) 0.9080(2) 0.0259(7) Uani 1 1 d . A .
C6 C 0.2717(3) 0.14872(8) 0.8629(2) 0.0279(7) Uani 1 1 d . . .
C7 C 0.3298(3) 0.19170(8) 0.8325(2) 0.0255(7) Uani 1 1 d . A .
C8 C 0.4507(3) 0.20645(8) 0.8722(2) 0.0256(7) Uani 1 1 d . . .
C9 C 0.5487(3) 0.18363(8) 0.9559(2) 0.0249(6) Uani 1 1 d . A .
C10 C 0.6774(3) 0.19080(8) 0.8944(2) 0.0264(7) Uani 1 1 d . . .
C11 C 0.7725(3) 0.16136(8) 0.8756(2) 0.0262(7) Uani 1 1 d . A .
C12 C 0.7658(3) 0.11480(8) 0.9111(2) 0.0274(7) Uani 1 1 d . . .
C13 C 0.8068(3) 0.09378(8) 0.7995(2) 0.0278(7) Uani 1 1 d . A .
C14 C 0.7430(3) 0.06031(8) 0.7462(2) 0.0291(7) Uani 1 1 d . . .
C15 C 0.6197(3) 0.03797(8) 0.7889(2) 0.0292(7) Uani 1 1 d . A .
C16 C 0.5341(3) 0.03576(8) 0.6768(3) 0.0295(7) Uani 1 1 d . . .
C17 C 0.4016(3) 0.04463(8) 0.6638(3) 0.0304(7) Uani 1 1 d . A .
C18 C 0.3153(3) 0.05903(8) 0.7602(2) 0.0286(7) Uani 1 1 d . . .
C19 C 0.2377(2) 0.09505(8) 0.6979(2) 0.0284(7) Uani 1 1 d . A .
C20 C 0.2183(3) 0.13442(9) 0.7428(2) 0.0276(7) Uani 1 1 d . A .
C21 C 0.2067(2) 0.17041(8) 0.6674(2) 0.0275(7) Uani 1 1 d . . .
C22 C 0.2741(3) 0.20572(8) 0.7224(2) 0.0279(7) Uani 1 1 d . A .
C23 C 0.3391(3) 0.23554(8) 0.6579(3) 0.0307(7) Uani 1 1 d . . .
C24 C 0.4663(3) 0.25149(8) 0.7004(3) 0.0292(7) Uani 1 1 d . A .
C25 C 0.5209(3) 0.23625(8) 0.8047(2) 0.0268(7) Uani 1 1 d . A .
C26 C 0.6610(3) 0.22651(8) 0.8179(2) 0.0283(7) Uani 1 1 d . A .
C27 C 0.7425(3) 0.23232(8) 0.7262(3) 0.0301(7) Uani 1 1 d . . .
C28 C 0.8418(3) 0.20070(9) 0.7057(3) 0.0313(7) Uani 1 1 d . A .
C29 C 0.8531(3) 0.16579(9) 0.7780(2) 0.0287(7) Uani 1 1 d . . .
C30 C 0.8734(3) 0.12430(9) 0.7306(3) 0.0298(7) Uani 1 1 d . A .
C31 C 0.8811(3) 0.11946(9) 0.6125(3) 0.0326(7) Uani 1 1 d . . .
C32 C 0.8149(3) 0.08388(9) 0.5570(3) 0.0340(7) Uani 1 1 d . A .
C33 C 0.7451(3) 0.05591(9) 0.6233(2) 0.0313(7) Uani 1 1 d . A .
C34 C 0.6162(3) 0.04063(8) 0.5807(3) 0.0309(7) Uani 1 1 d . A .
C35 C 0.5624(3) 0.05292(9) 0.4736(3) 0.0334(7) Uani 1 1 d . . .
C36 C 0.4231(3) 0.06254(9) 0.4597(3) 0.0327(7) Uani 1 1 d . A .
C37 C 0.3456(3) 0.05906(8) 0.5543(3) 0.0304(7) Uani 1 1 d . . .
C38 C 0.2449(3) 0.09040(8) 0.5759(3) 0.0301(7) Uani 1 1 d . A .
C39 C 0.2270(3) 0.12461(9) 0.5005(3) 0.0321(7) Uani 1 1 d . . .
C40 C 0.2078(3) 0.16594(9) 0.5482(2) 0.0297(7) Uani 1 1 d . A .
C41 C 0.2780(3) 0.19623(9) 0.4811(2) 0.0324(7) Uani 1 1 d . . .
C42 C 0.3426(3) 0.23044(8) 0.5351(2) 0.0313(7) Uani 1 1 d . A .
C43 C 0.4731(3) 0.24339(9) 0.5013(3) 0.0350(7) Uani 1 1 d . . .
C44 C 0.5505(3) 0.25633(8) 0.6040(3) 0.0329(7) Uani 1 1 d . A .
C45 C 0.6850(3) 0.24698(8) 0.6169(3) 0.0328(7) Uani 1 1 d . A .
C46 C 0.7491(3) 0.22414(9) 0.5276(3) 0.0362(8) Uani 1 1 d . . .
C47 C 0.8470(3) 0.19571(9) 0.5824(3) 0.0336(7) Uani 1 1 d . A .
C48 C 0.8657(3) 0.15569(10) 0.5371(3) 0.0344(7) Uani 1 1 d . A .
C49 C 0.7892(3) 0.14263(10) 0.4338(3) 0.0371(8) Uani 1 1 d . . .
C50 C 0.7581(3) 0.09792(10) 0.4461(3) 0.0363(8) Uani 1 1 d . A .
C51 C 0.6344(3) 0.08267(9) 0.4052(2) 0.0367(8) Uani 1 1 d . A .
C52 C 0.5368(3) 0.11103(10) 0.3500(2) 0.0367(8) Uani 1 1 d . . .
C53 C 0.4064(3) 0.09861(9) 0.3833(2) 0.0353(7) Uani 1 1 d . A .
C54 C 0.3105(3) 0.12903(9) 0.4036(2) 0.0339(7) Uani 1 1 d . A .
C55 C 0.3418(3) 0.17346(9) 0.3911(2) 0.0343(7) Uani 1 1 d . A .
C56 C 0.4680(3) 0.18578(10) 0.3595(2) 0.0375(8) Uani 1 1 d . . .
C57 C 0.5349(3) 0.22144(9) 0.4149(2) 0.0360(8) Uani 1 1 d . A .
C58 C 0.6758(3) 0.21154(9) 0.4282(3) 0.0374(8) Uani 1 1 d . A .
C59 C 0.6959(3) 0.16975(10) 0.3810(3) 0.0381(8) Uani 1 1 d . A .
C60 C 0.5673(3) 0.15388(10) 0.3384(2) 0.0385(8) Uani 1 1 d . A .
C61 C 0.5517(3) 0.20647(9) 1.0730(2) 0.0317(7) Uani 1 1 d . . .
H61A H 0.4627 0.2058 1.1032 0.048 Uiso 1 1 calc R A .
H61B H 0.5793 0.2359 1.0632 0.048 Uiso 1 1 calc R . .
H61C H 0.6152 0.1922 1.127 0.048 Uiso 1 1 calc R . .
C62 C 0.1643(3) 0.15251(9) 0.9515(3) 0.0358(7) Uani 1 1 d . A .
H62A H 0.0908 0.1701 0.9199 0.054 Uiso 1 1 calc R . .
H62B H 0.2032 0.1655 1.022 0.054 Uiso 1 1 calc R . .
H62C H 0.1306 0.1243 0.9692 0.054 Uiso 1 1 calc R . .
C63 C 0.2246(3) 0.02342(9) 0.8018(3) 0.0422(8) Uani 1 1 d . A .
H63A H 0.2796 -0.0003 0.8308 0.063 Uiso 1 1 calc R . .
H63B H 0.1651 0.0138 0.7376 0.063 Uiso 1 1 calc R . .
H63C H 0.1714 0.0342 0.8635 0.063 Uiso 1 1 calc R . .
C64 C 0.6497(3) -0.00687(9) 0.8354(3) 0.0423(8) Uani 1 1 d . . .
H64A H 0.7155 -0.0052 0.9005 0.063 Uiso 1 1 calc R A .
H64B H 0.6851 -0.0243 0.7745 0.063 Uiso 1 1 calc R . .
H64C H 0.5675 -0.0197 0.8607 0.063 Uiso 1 1 calc R . .
C65 C 0.8587(3) 0.10437(9) 1.0168(2) 0.0290(7) Uani 1 1 d . A .
C66 C 0.8863(3) 0.13431(10) 1.1020(3) 0.0359(8) Uani 1 1 d . . .
H66 H 0.8463 0.1615 1.0957 0.043 Uiso 1 1 calc R A .
C67 C 0.9718(3) 0.12487(10) 1.1963(3) 0.0390(8) Uani 1 1 d . A .
H67 H 0.9909 0.1457 1.2536 0.047 Uiso 1 1 calc R . .
C68 C 1.0292(3) 0.08533(10) 1.2069(3) 0.0431(8) Uani 1 1 d . . .
H68 H 1.0873 0.0788 1.2716 0.052 Uiso 1 1 calc R A .
C69 C 1.0016(3) 0.05549(10) 1.1232(3) 0.0432(8) Uani 1 1 d . A .
H69 H 1.0411 0.0282 1.1302 0.052 Uiso 1 1 calc R . .
C70 C 0.9168(3) 0.06472(9) 1.0288(3) 0.0385(8) Uani 1 1 d . . .
H70 H 0.8984 0.0437 0.9718 0.046 Uiso 1 1 calc R A .
O1 O 0.4997(3) 0.12874(9) 1.0933(2) 0.0280(10) Uani 0.691(6) 1 d P A 1
H1 H 0.487(4) 0.0979(15) 1.098(4) 0.042 Uiso 0.691(6) 1 d P A 1
O2 O 0.6006(3) 0.06211(10) 0.9899(2) 0.0268(9) Uani 0.691(6) 1 d P A 1
O3 O 0.34011(18) 0.08179(6) 0.96611(17) 0.0336(5) Uani 1 1 d . A 1
O2A O 0.5842(7) 0.1158(2) 1.0469(6) 0.040(2) Uiso 0.309(6) 1 d P A 2
O1A O 0.5565(8) 0.0359(3) 0.9897(7) 0.048(2) Uiso 0.309(6) 1 d P A 2

loop_
_atom_site_aniso_label
_atom_site_aniso_U_11
_atom_site_aniso_U_22
_atom_site_aniso_U_33
_atom_site_aniso_U_23
_atom_site_aniso_U_13
_atom_site_aniso_U_12
C1 0.0313(17) 0.0305(16) 0.0305(18) -0.0064(13) -0.0014(13) 0.0042(13)
C2 0.0295(16) 0.0250(15) 0.0208(16) 0.0063(13) 0.0013(12) 0.0017(12)
C3 0.0301(16) 0.0242(15) 0.0369(19) 0.0017(13) 0.0052(14) -0.0017(12)
C4 0.0277(16) 0.0259(15) 0.0289(17) 0.0057(13) 0.0075(13) -0.0021(12)
C5 0.0267(16) 0.0257(15) 0.0260(16) 0.0053(13) 0.0071(12) -0.0019(12)
C6 0.0261(15) 0.0286(15) 0.0293(17) -0.0008(13) 0.0047(12) 0.0005(12)
C7 0.0223(16) 0.0260(15) 0.0287(17) -0.0061(13) 0.0042(13) 0.0071(12)
C8 0.0259(16) 0.0243(15) 0.0266(16) -0.0052(12) 0.0024(13) 0.0035(12)
C9 0.0261(15) 0.0279(15) 0.0207(16) -0.0043(12) 0.0013(12) 0.0017(12)
C10 0.0283(16) 0.0270(15) 0.0232(16) -0.0034(13) -0.0042(12) -0.0035(13)
C11 0.0228(15) 0.0289(16) 0.0264(17) -0.0024(13) -0.0032(12) -0.0007(12)
C12 0.0228(15) 0.0305(16) 0.0287(17) 0.0010(13) -0.0007(12) 0.0018(12)
C13 0.0202(15) 0.0337(17) 0.0295(17) 0.0000(14) 0.0016(12) 0.0084(12)
C14 0.0244(15) 0.0285(16) 0.0347(18) -0.0006(14) 0.0030(13) 0.0086(13)
C15 0.0317(16) 0.0197(15) 0.0361(18) -0.0006(13) 0.0016(13) 0.0046(12)
C16 0.0355(18) 0.0162(14) 0.0368(19) -0.0038(13) 0.0013(14) 0.0016(12)
C17 0.0337(18) 0.0191(14) 0.0385(19) -0.0044(13) 0.0016(14) -0.0059(12)
C18 0.0262(16) 0.0261(15) 0.0334(17) 0.0003(13) 0.0022(13) -0.0036(12)
C19 0.0173(15) 0.0315(17) 0.0364(19) -0.0019(14) 0.0005(13) -0.0056(12)
C20 0.0154(14) 0.0337(17) 0.0337(18) -0.0019(14) 0.0025(12) -0.0007(12)
C21 0.0170(14) 0.0291(16) 0.0359(19) -0.0023(14) -0.0016(12) 0.0042(12)
C22 0.0248(15) 0.0280(16) 0.0308(17) -0.0021(13) 0.0015(13) 0.0088(12)
C23 0.0357(18) 0.0209(15) 0.0351(19) 0.0004(14) -0.0008(14) 0.0103(13)
C24 0.0345(17) 0.0176(14) 0.0352(19) -0.0010(13) -0.0005(14) 0.0026(12)
C25 0.0330(17) 0.0181(14) 0.0291(17) -0.0092(13) -0.0013(13) -0.0006(12)
C26 0.0294(17) 0.0225(15) 0.0329(18) -0.0085(13) -0.0002(13) -0.0064(12)
C27 0.0301(16) 0.0232(15) 0.0368(19) 0.0006(13) 0.0009(14) -0.0103(12)
C28 0.0228(16) 0.0364(17) 0.0348(19) 0.0001(15) 0.0011(13) -0.0105(13)
C29 0.0169(14) 0.0388(18) 0.0299(17) -0.0015(14) -0.0025(12) -0.0043(12)
C30 0.0156(15) 0.0386(17) 0.0352(19) -0.0007(14) 0.0014(13) 0.0029(12)
C31 0.0187(15) 0.0438(18) 0.036(2) -0.0012(15) 0.0085(13) 0.0027(13)
C32 0.0291(16) 0.0424(18) 0.0313(18) -0.0068(15) 0.0097(14) 0.0084(14)
C33 0.0300(17) 0.0303(16) 0.0342(19) -0.0070(14) 0.0067(14) 0.0089(13)
C34 0.0356(18) 0.0213(15) 0.0362(19) -0.0084(13) 0.0043(15) 0.0064(12)
C35 0.0402(19) 0.0280(16) 0.0323(19) -0.0115(14) 0.0042(14) 0.0027(13)
C36 0.0376(18) 0.0278(16) 0.0321(18) -0.0121(14) -0.0020(14) -0.0031(13)
C37 0.0315(16) 0.0239(15) 0.0351(19) -0.0083(14) -0.0038(14) -0.0044(13)
C38 0.0259(16) 0.0300(17) 0.0336(19) -0.0055(14) -0.0045(13) -0.0061(13)
C39 0.0241(16) 0.0376(18) 0.0338(18) -0.0058(15) -0.0071(13) -0.0023(13)
C40 0.0223(15) 0.0348(17) 0.0309(19) -0.0011(14) -0.0066(13) 0.0046(12)
C41 0.0340(17) 0.0354(17) 0.0269(17) 0.0073(14) -0.0079(13) 0.0054(14)
C42 0.0344(17) 0.0266(16) 0.0323(19) 0.0079(14) -0.0036(14) 0.0068(13)
C43 0.0469(19) 0.0260(16) 0.0316(19) 0.0120(14) -0.0011(15) 0.0029(14)
C44 0.0405(19) 0.0198(15) 0.0379(19) 0.0092(13) -0.0008(15) -0.0016(13)
C45 0.0381(19) 0.0233(15) 0.0371(19) 0.0081(14) 0.0037(14) -0.0105(13)
C46 0.0369(18) 0.0364(17) 0.0362(19) 0.0106(15) 0.0102(15) -0.0133(14)
C47 0.0251(16) 0.0420(18) 0.0343(19) 0.0056(15) 0.0075(13) -0.0103(14)
C48 0.0226(16) 0.048(2) 0.0336(19) 0.0024(16) 0.0129(13) -0.0037(13)
C49 0.0327(18) 0.054(2) 0.0263(18) 0.0001(15) 0.0172(14) -0.0001(15)
C50 0.0371(19) 0.0458(19) 0.0275(18) -0.0080(15) 0.0149(15) 0.0057(15)
C51 0.044(2) 0.0425(18) 0.0243(17) -0.0137(14) 0.0071(14) 0.0058(15)
C52 0.048(2) 0.046(2) 0.0172(16) -0.0093(14) 0.0039(14) 0.0011(16)
C53 0.0394(19) 0.0418(18) 0.0238(17) -0.0100(14) -0.0067(14) -0.0018(15)
C54 0.0375(18) 0.0376(18) 0.0255(17) -0.0041(14) -0.0088(14) -0.0012(14)
C55 0.0418(19) 0.0389(18) 0.0211(17) 0.0048(14) -0.0092(14) 0.0045(14)
C56 0.045(2) 0.0438(19) 0.0229(17) 0.0091(14) -0.0037(14) 0.0008(15)
C57 0.048(2) 0.0337(17) 0.0258(18) 0.0155(15) 0.0004(15) -0.0030(15)
C58 0.044(2) 0.0410(18) 0.0277(18) 0.0145(15) 0.0069(15) -0.0083(15)
C59 0.0434(19) 0.048(2) 0.0240(17) 0.0042(15) 0.0134(14) -0.0035(16)
C60 0.048(2) 0.049(2) 0.0185(17) 0.0021(14) 0.0041(14) 0.0000(16)
C61 0.0353(17) 0.0333(17) 0.0270(17) -0.0020(13) 0.0049(13) 0.0020(13)
C62 0.0297(16) 0.0410(18) 0.0379(19) -0.0039(15) 0.0125(14) 0.0033(14)
C63 0.0383(18) 0.0347(17) 0.054(2) 0.0057(16) 0.0047(16) -0.0101(14)
C64 0.051(2) 0.0237(16) 0.051(2) 0.0017(15) -0.0031(16) 0.0057(14)
C65 0.0227(15) 0.0361(17) 0.0279(17) 0.0044(14) 0.0001(12) 0.0001(13)
C66 0.0326(17) 0.0428(18) 0.0324(19) -0.0014(15) 0.0013(14) 0.0061(14)
C67 0.0350(18) 0.053(2) 0.0283(18) -0.0034(15) -0.0001(14) 0.0012(15)
C68 0.0333(18) 0.057(2) 0.038(2) 0.0083(17) -0.0064(15) 0.0023(16)
C69 0.0353(18) 0.0406(19) 0.052(2) 0.0071(17) -0.0112(16) 0.0032(14)
C70 0.0360(18) 0.0334(18) 0.045(2) 0.0016(15) -0.0048(15) 0.0006(14)
O1 0.0343(19) 0.0314(17) 0.0190(17) 0.0005(13) 0.0065(13) -0.0004(13)
O2 0.0295(16) 0.0241(19) 0.0265(18) 0.0062(13) -0.0012(12) -0.0015(13)
O3 0.0325(11) 0.0360(11) 0.0331(12) 0.0088(9) 0.0100(9) -0.0008(9)

loop_
_atom_type_symbol
_atom_type_description
_atom_type_scat_dispersion_real
_atom_type_scat_dispersion_imag
_atom_type_scat_source
C C 0.0033 0.0016 'International Tables Vol C Tables 4.2.6.8 and 6.1.1.4'
H H 0 0 'International Tables Vol C Tables 4.2.6.8 and 6.1.1.4'
O O 0.0106 0.006 'International Tables Vol C Tables 4.2.6.8 and 6.1.1.4'

loop_
_geom_angle_atom_site_label_1
_geom_angle_atom_site_label_2
_geom_angle_atom_site_label_3
_geom_angle
O2A C1 O1 46.2(4)
O2A C1 C2 61.3(4)
O1 C1 C2 106.0(2)
O2A C1 C5 124.9(4)
O1 C1 C5 104.7(2)
C2 C1 C5 104.0(2)
O2A C1 C9 115.5(4)
O1 C1 C9 105.4(2)
C2 C1 C9 118.0(2)
C5 C1 C9 117.6(2)
O2A C2 O2 77.1(3)
O2A C2 C3 118.3(3)
O2 C2 C3 55.02(18)
O2A C2 C12 111.7(3)
O2 C2 C12 115.9(2)
C3 C2 C12 122.5(2)
O2A C2 C1 50.4(3)
O2 C2 C1 110.4(2)
C3 C2 C1 109.8(2)
C12 C2 C1 123.5(2)
O2 C3 C2 61.6(2)
O2 C3 C15 116.9(2)
C2 C3 C15 121.7(2)
O2 C3 C4 116.0(2)
C2 C3 C4 106.8(2)
C15 C3 C4 120.1(2)
O2 C3 O1A 35.7(3)
C2 C3 O1A 97.0(4)
C15 C3 O1A 103.2(3)
C4 C3 O1A 103.4(3)
O3 C4 C5 59.26(16)
O3 C4 C18 115.0(2)
C5 C4 C18 122.7(2)
O3 C4 C3 112.2(2)
C5 C4 C3 108.4(2)
C18 C4 C3 122.7(2)
O3 C5 C4 59.10(16)
O3 C5 C6 115.1(2)
C4 C5 C6 122.2(2)
O3 C5 C1 109.5(2)
C4 C5 C1 109.8(2)
C6 C5 C1 123.4(2)
C5 C6 C7 109.6(2)
C5 C6 C20 110.4(2)
C7 C6 C20 99.7(2)
C5 C6 C62 110.2(2)
C7 C6 C62 112.2(2)
C20 C6 C62 114.3(2)
C8 C7 C22 119.5(2)
C8 C7 C6 124.9(2)
C22 C7 C6 110.2(2)
C7 C8 C25 119.7(3)
C7 C8 C9 126.0(2)
C25 C8 C9 109.9(2)
C8 C9 C10 99.4(2)
C8 C9 C61 108.9(2)
C10 C9 C61 111.7(2)
C8 C9 C1 112.5(2)
C10 C9 C1 112.1(2)
C61 C9 C1 111.7(2)
C11 C10 C26 119.5(2)
C11 C10 C9 126.4(2)
C26 C10 C9 109.6(2)
C10 C11 C29 119.5(2)
C10 C11 C12 124.9(2)
C29 C11 C12 110.0(2)
C11 C12 C2 109.2(2)
C11 C12 C13 99.7(2)
C2 C12 C13 109.5(2)
C11 C12 C65 112.8(2)
C2 C12 C65 111.1(2)
C13 C12 C65 113.9(2)
C14 C13 C30 119.0(3)
C14 C13 C12 125.3(2)
C30 C13 C12 109.7(2)
C13 C14 C33 119.6(3)
C13 C14 C15 125.1(2)
C33 C14 C15 109.6(2)
C16 C15 C3 110.6(2)
C16 C15 C14 99.8(2)
C3 C15 C14 110.7(2)
C16 C15 C64 110.4(2)
C3 C15 C64 111.7(2)
C14 C15 C64 113.0(2)
C17 C16 C34 119.5(3)
C17 C16 C15 126.0(3)
C34 C16 C15 110.0(2)
C16 C17 C37 119.7(3)
C16 C17 C18 124.9(3)
C37 C17 C18 110.4(2)
C4 C18 C17 109.4(2)
C4 C18 C19 110.0(2)
C17 C18 C19 99.6(2)
C4 C18 C63 111.4(2)
C17 C18 C63 112.6(2)
C19 C18 C63 113.2(2)
C20 C19 C38 119.2(3)
C20 C19 C18 124.8(3)
C38 C19 C18 109.8(2)
C19 C20 C21 119.6(3)
C19 C20 C6 124.4(2)
C21 C20 C6 109.6(2)
C40 C21 C22 119.5(3)
C40 C21 C20 121.5(2)
C22 C21 C20 108.7(2)
C23 C22 C21 120.6(3)
C23 C22 C7 121.2(3)
C21 C22 C7 108.0(2)
C22 C23 C24 119.2(3)
C22 C23 C42 119.9(3)
C24 C23 C42 108.1(2)
C25 C24 C23 118.7(2)
C25 C24 C44 119.6(3)
C23 C24 C44 108.4(3)
C24 C25 C8 121.6(2)
C24 C25 C26 120.2(3)
C8 C25 C26 107.9(2)
C27 C26 C25 120.2(3)
C27 C26 C10 121.7(2)
C25 C26 C10 108.1(2)
C26 C27 C28 118.5(2)
C26 C27 C45 119.7(3)
C28 C27 C45 108.8(2)
C29 C28 C27 119.0(2)
C29 C28 C47 120.6(3)
C27 C28 C47 107.6(2)
C28 C29 C11 121.7(2)
C28 C29 C30 119.9(3)
C11 C29 C30 108.2(2)
C31 C30 C29 119.7(3)
C31 C30 C13 122.0(3)
C29 C30 C13 108.4(2)
C30 C31 C32 118.7(3)
C30 C31 C48 120.3(3)
C32 C31 C48 108.3(3)
C33 C32 C31 118.8(3)
C33 C32 C50 120.3(3)
C31 C32 C50 108.0(3)
C32 C33 C14 121.8(3)
C32 C33 C34 119.5(3)
C14 C33 C34 108.2(2)
C35 C34 C16 121.3(3)
C35 C34 C33 120.8(3)
C16 C34 C33 108.1(3)
C34 C35 C36 119.4(3)
C34 C35 C51 119.6(3)
C36 C35 C51 108.3(3)
C37 C36 C35 118.7(3)
C37 C36 C53 119.9(3)
C35 C36 C53 108.4(3)
C36 C37 C17 121.3(3)
C36 C37 C38 120.8(3)
C17 C37 C38 107.8(2)
C39 C38 C19 122.1(2)
C39 C38 C37 119.1(3)
C19 C38 C37 108.5(2)
C38 C39 C40 118.4(3)
C38 C39 C54 120.3(3)
C40 C39 C54 108.0(2)
C21 C40 C39 119.0(3)
C21 C40 C41 120.2(2)
C39 C40 C41 108.2(3)
C42 C41 C40 120.0(3)
C42 C41 C55 119.8(3)
C40 C41 C55 108.2(2)
C41 C42 C23 119.9(3)
C41 C42 C43 120.2(3)
C23 C42 C43 108.1(2)
C57 C43 C44 119.7(3)
C57 C43 C42 120.1(3)
C44 C43 C42 107.9(3)
C45 C44 C43 120.4(3)
C45 C44 C24 120.1(3)
C43 C44 C24 107.5(3)
C44 C45 C27 120.3(3)
C44 C45 C46 120.0(3)
C27 C45 C46 107.6(3)
C58 C46 C45 120.2(3)
C58 C46 C47 120.1(3)
C45 C46 C47 108.0(3)
C48 C47 C28 119.3(3)
C48 C47 C46 120.0(3)
C28 C47 C46 107.9(3)
C47 C48 C31 120.2(3)
C47 C48 C49 119.8(3)
C31 C48 C49 108.2(3)
C59 C49 C48 120.4(3)
C59 C49 C50 119.9(3)
C48 C49 C50 107.5(3)
C51 C50 C32 119.8(3)
C51 C50 C49 119.7(3)
C32 C50 C49 107.9(3)
C50 C51 C35 119.9(3)
C50 C51 C52 120.4(3)
C35 C51 C52 107.4(3)
C60 C52 C53 119.8(3)
C60 C52 C51 119.7(3)
C53 C52 C51 108.3(3)
C54 C53 C52 120.4(3)
C54 C53 C36 119.7(3)
C52 C53 C36 107.6(3)
C53 C54 C55 119.8(3)
C53 C54 C39 120.2(3)
C55 C54 C39 108.1(2)
C56 C55 C54 120.2(3)
C56 C55 C41 119.8(3)
C54 C55 C41 107.5(3)
C55 C56 C57 120.4(3)
C55 C56 C60 119.7(3)
C57 C56 C60 108.1(3)
C43 C57 C56 119.7(3)
C43 C57 C58 120.0(3)
C56 C57 C58 107.9(3)
C46 C58 C59 119.8(3)
C46 C58 C57 119.6(3)
C59 C58 C57 108.2(3)
C49 C59 C60 120.4(3)
C49 C59 C58 119.9(3)
C60 C59 C58 107.8(3)
C52 C60 C59 120.0(3)
C52 C60 C56 120.1(3)
C59 C60 C56 108.1(3)
C70 C65 C66 118.5(3)
C70 C65 C12 120.5(3)
C66 C65 C12 121.0(2)
C65 C66 C67 120.6(3)
C68 C67 C66 120.2(3)
C69 C68 C67 119.4(3)
C68 C69 C70 120.7(3)
C69 C70 C65 120.5(3)
C3 O2 C2 63.40(19)
C4 O3 C5 61.64(16)
C1 O2A C2 68.2(4)

loop_
_geom_bond_atom_site_label_1
_geom_bond_atom_site_label_2
_geom_bond_distance
C1 O2A 1.285(7)
C1 O1 1.498(4)
C1 C2 1.548(4)
C1 C5 1.552(4)
C1 C9 1.558(4)
C2 O2A 1.462(8)
C2 O2 1.481(4)
C2 C3 1.505(4)
C2 C12 1.536(4)
C3 O2 1.379(4)
C3 C15 1.530(4)
C3 C4 1.536(4)
C3 O1A 1.608(9)
C4 O3 1.447(3)
C4 C5 1.484(4)
C4 C18 1.521(4)
C5 O3 1.450(3)
C5 C6 1.524(4)
C6 C7 1.527(4)
C6 C20 1.538(4)
C6 C62 1.540(4)
C7 C8 1.358(4)
C7 C22 1.441(4)
C8 C25 1.437(4)
C8 C9 1.528(4)
C9 C10 1.530(4)
C9 C61 1.543(4)
C10 C11 1.360(4)
C10 C26 1.442(4)
C11 C29 1.440(4)
C11 C12 1.531(4)
C12 C13 1.538(4)
C12 C65 1.539(4)
C13 C14 1.368(4)
C13 C30 1.443(4)
C14 C33 1.440(4)
C14 C15 1.534(4)
C15 C16 1.525(4)
C15 C64 1.540(4)
C16 C17 1.361(4)
C16 C34 1.436(4)
C17 C37 1.440(4)
C17 C18 1.527(4)
C18 C19 1.539(4)
C18 C63 1.544(4)
C19 C20 1.368(4)
C19 C38 1.435(4)
C20 C21 1.438(4)
C21 C40 1.397(4)
C21 C22 1.437(4)
C22 C23 1.391(4)
C23 C24 1.436(4)
C23 C42 1.443(4)
C24 C25 1.391(4)
C24 C44 1.453(4)
C25 C26 1.441(4)
C26 C27 1.394(4)
C27 C28 1.441(4)
C27 C45 1.445(4)
C28 C29 1.389(4)
C28 C47 1.450(4)
C29 C30 1.441(4)
C30 C31 1.392(4)
C31 C32 1.441(4)
C31 C48 1.446(4)
C32 C33 1.389(4)
C32 C50 1.453(4)
C33 C34 1.444(4)
C34 C35 1.388(4)
C35 C36 1.433(4)
C35 C51 1.451(4)
C36 C37 1.389(4)
C36 C53 1.450(4)
C37 C38 1.447(4)
C38 C39 1.398(4)
C39 C40 1.437(4)
C39 C54 1.451(4)
C40 C41 1.444(4)
C41 C42 1.393(4)
C41 C55 1.451(4)
C42 C43 1.449(4)
C43 C57 1.396(4)
C43 C44 1.449(4)
C44 C45 1.383(4)
C45 C46 1.447(4)
C46 C58 1.395(4)
C46 C47 1.453(4)
C47 C48 1.387(4)
C48 C49 1.452(4)
C49 C59 1.389(4)
C49 C50 1.456(4)
C50 C51 1.392(4)
C51 C52 1.452(4)
C52 C60 1.396(4)
C52 C53 1.442(4)
C53 C54 1.391(4)
C54 C55 1.448(4)
C55 C56 1.395(4)
C56 C57 1.446(4)
C56 C60 1.449(4)
C57 C58 1.450(4)
C58 C59 1.449(4)
C59 C60 1.448(4)
C65 C70 1.386(4)
C65 C66 1.388(4)
C66 C67 1.389(4)
C67 C68 1.378(4)
C68 C69 1.373(4)
C69 C70 1.385(4)
